data_7248970
loop_
_publ_author_name
'Pr\;etka, Dominika'
'Marcinkowski, Dawid'
'Siwiak, Agnieszka'
'Kubicki, Maciej'
'Consiglio, Giuseppe'
'Patroniak, Violetta'
'Gorczy\'nski, Adam'

_publ_section_title
;
 Crystal engineering of monometallic lanthanide(iii) supramolecular
 systems within the N3-tridentate hydrazone Schiff-base ligand
;
_journal_issue 31
_journal_name_full CrystEngComm
_journal_page_first 4167
_journal_page_last 4180
_journal_paper_doi 10.1039/D4CE00450G
_journal_volume 26
_journal_year 2024
_chemical_formula_moiety 'C25 H34 F3 N10 O5 S Tb, 2(C F3 O3 S)'
_chemical_formula_sum 'C27 H34 F9 N10 O11 S3 Tb'
_chemical_formula_weight 1100.74
_space_group_crystal_system monoclinic
_space_group_IT_number 14
_space_group_name_Hall '-P 2yn'
_space_group_name_H-M_alt 'P 1 21/n 1'
_atom_sites_solution_hydrogens mixed
_audit_creation_method SHELXL-2013
_audit_update_record
;
2016-01-10 deposited with the CCDC.	2024-07-03 downloaded from the CCDC.
;
_cell_angle_alpha 90
_cell_angle_beta 99.705(5)
_cell_angle_gamma 90
_cell_formula_units_Z 4
_cell_length_a 10.9638(4)
_cell_length_b 15.0249(7)
_cell_length_c 26.8438(15)
_cell_measurement_reflns_used 6887
_cell_measurement_temperature 100(1)
_cell_measurement_theta_max 28.2550
_cell_measurement_theta_min 3.4080
_cell_volume 4358.7(4)
_computing_cell_refinement 'CrysAlis Pro (Agilent Technologies (2011))'
_computing_data_collection 'CrysAlis Pro (Agilent Technologies (2011))'
_computing_data_reduction 'CrysAlis Pro (Agilent Technologies (2011))'
_computing_molecular_graphics 'Mercury (MacRae et al., 2009)'
_computing_publication_material 'SHELXL-2013 (Sheldrick, 2013)'
_computing_structure_refinement 'SHELXL-2013 (Sheldrick, 2013)'
_computing_structure_solution 'SIR92 (Altomare et al., 1993)'
_diffrn_ambient_temperature 100(1)
_diffrn_detector 'CCD plate'
_diffrn_detector_area_resol_mean 16.1544
_diffrn_detector_type Eos
_diffrn_measured_fraction_theta_full 0.998
_diffrn_measured_fraction_theta_max 0.998
_diffrn_measurement_device 'four-circle diffractometer'
_diffrn_measurement_device_type 'Xcalibur, Eos'
_diffrn_measurement_method \w-scan
_diffrn_radiation_monochromator graphite
_diffrn_radiation_type 'Mo K\a'
_diffrn_radiation_wavelength 0.71073
_diffrn_reflns_av_R_equivalents 0.0321
_diffrn_reflns_av_unetI/netI 0.0419
_diffrn_reflns_Laue_measured_fraction_full 0.998
_diffrn_reflns_Laue_measured_fraction_max 0.998
_diffrn_reflns_limit_h_max 12
_diffrn_reflns_limit_h_min -13
_diffrn_reflns_limit_k_max 17
_diffrn_reflns_limit_k_min -17
_diffrn_reflns_limit_l_max 27
_diffrn_reflns_limit_l_min -31
_diffrn_reflns_number 18343
_diffrn_reflns_point_group_measured_fraction_full 0.998
_diffrn_reflns_point_group_measured_fraction_max 0.998
_diffrn_reflns_theta_full 24.999
_diffrn_reflns_theta_max 24.999
_diffrn_reflns_theta_min 2.956
_diffrn_source 'Enhance (Mo) X-ray Source'
_exptl_absorpt_coefficient_mu 1.867
_exptl_absorpt_correction_T_max 1.00000
_exptl_absorpt_correction_T_min 0.46567
_exptl_absorpt_correction_type multi-scan
_exptl_absorpt_process_details
;
CrysAlisPro, Agilent Technologies,
Version 1.171.37.35 (release 13-08-2014 CrysAlis171 .NET)
(compiled Aug 13 2014,18:06:01)
Empirical absorption correction using spherical harmonics,
 implemented in SCALE3 ABSPACK scaling algorithm.
;
_exptl_crystal_colour colourless
_exptl_crystal_density_diffrn 1.677
_exptl_crystal_description plate
_exptl_crystal_F_000 2192
_exptl_crystal_size_max 0.3
_exptl_crystal_size_mid 0.3
_exptl_crystal_size_min 0.1
_platon_squeeze_details
;
;
_refine_diff_density_max 9.532
_refine_diff_density_min -3.599
_refine_diff_density_rms 0.246
_refine_ls_extinction_method none
_refine_ls_goodness_of_fit_ref 1.142
_refine_ls_hydrogen_treatment constr
_refine_ls_matrix_type full
_refine_ls_number_parameters 556
_refine_ls_number_reflns 7646
_refine_ls_number_restraints 276
_refine_ls_restrained_S_all 1.130
_refine_ls_R_factor_all 0.1027
_refine_ls_R_factor_gt 0.0963
_refine_ls_shift/su_max 0.012
_refine_ls_shift/su_mean 0.000
_refine_ls_structure_factor_coef Fsqd
_refine_ls_weighting_details 'w=1/[\s^2^(Fo^2^)+(0.0383P)^2^+175.1329P] where P=(Fo^2^+2Fc^2^)/3'
_refine_ls_weighting_scheme calc
_refine_ls_wR_factor_gt 0.2055
_refine_ls_wR_factor_ref 0.2088
_reflns_Friedel_coverage 0.000
_reflns_number_gt 6946
_reflns_number_total 7646
_reflns_threshold_expression 'I > 2\s(I)'
_cod_data_source_file d4ce00450g2.cif
_cod_data_source_block 07
_cod_depositor_comments 'Adding full bibliography for 7248946--7248974.cif.'
_cod_original_sg_symbol_H-M 'P 21/n'
_cod_database_code 7248970
_shelx_space_group_comment
;
The symmetry employed for this shelxl refinement is uniquely defined
by the following loop, which should always be used as a source of
symmetry information in preference to the above space-group names.
They are only intended as comments.
;

loop_
_space_group_symop_operation_xyz
'x, y, z'
'-x+1/2, y+1/2, -z+1/2'
'-x, -y, -z'
'x-1/2, -y-1/2, z-1/2'

loop_
_atom_site_label
_atom_site_type_symbol
_atom_site_fract_x
_atom_site_fract_y
_atom_site_fract_z
_atom_site_U_iso_or_equiv
_atom_site_adp_type
_atom_site_occupancy
_atom_site_site_symmetry_order
_atom_site_calc_flag
_atom_site_refinement_flags_posn
_atom_site_refinement_flags_adp
_atom_site_refinement_flags_occupancy
_atom_site_disorder_assembly
_atom_site_disorder_group
Tb1 Tb 0.10097(4) 0.17959(3) 0.15092(2) 0.01324(17) Uani 1 1 d . . . . .
N1A N -0.0751(8) 0.1893(6) 0.0753(3) 0.018(2) Uani 1 1 d . U . . .
C2A C -0.1921(10) 0.1668(8) 0.0771(4) 0.019(2) Uani 1 1 d . U . . .
C3A C -0.2898(11) 0.1837(10) 0.0370(5) 0.030(3) Uani 1 1 d . U . . .
H3A H -0.3724 0.1672 0.0391 0.036 Uiso 1 1 calc R U . . .
C4A C -0.2618(13) 0.2249(11) -0.0055(5) 0.039(3) Uani 1 1 d . U . . .
H4A H -0.3255 0.2366 -0.0334 0.047 Uiso 1 1 calc R U . . .
C5A C -0.1408(12) 0.2496(10) -0.0079(5) 0.032(3) Uani 1 1 d . U . . .
H5A H -0.1201 0.2801 -0.0363 0.039 Uiso 1 1 calc R U . . .
C6A C -0.0529(11) 0.2278(9) 0.0327(4) 0.024(3) Uani 1 1 d . U . . .
H6A H 0.0307 0.2411 0.0305 0.029 Uiso 1 1 calc R U . . .
N7A N -0.2158(8) 0.1262(6) 0.1212(4) 0.018(2) Uani 1 1 d . U . . .
C71A C -0.3356(12) 0.0911(10) 0.1266(5) 0.034(3) Uani 1 1 d . U . . .
H71A H -0.3249 0.0344 0.1448 0.051 Uiso 1 1 calc R U . . .
H71B H -0.3851 0.0816 0.0931 0.051 Uiso 1 1 calc R U . . .
H71C H -0.3780 0.1335 0.1455 0.051 Uiso 1 1 calc R U . . .
N8A N -0.1204(8) 0.1276(6) 0.1610(3) 0.0137(19) Uani 1 1 d . U . . .
C9A C -0.1385(10) 0.0989(7) 0.2043(4) 0.017(2) Uani 1 1 d . U . . .
H9A H -0.2166 0.0769 0.2096 0.020 Uiso 1 1 calc R U . . .
C10A C -0.0314(10) 0.1024(7) 0.2448(4) 0.015(2) Uani 1 1 d . U . . .
N11A N -0.0297(8) 0.0770(6) 0.2931(4) 0.017(2) Uani 1 1 d . U . . .
C11A C -0.1365(11) 0.0463(9) 0.3141(5) 0.027(3) Uani 1 1 d . U . . .
H11A H -0.1989 0.0936 0.3110 0.041 Uiso 1 1 calc R U . . .
H11B H -0.1107 0.0312 0.3499 0.041 Uiso 1 1 calc R U . . .
H11C H -0.1718 -0.0064 0.2956 0.041 Uiso 1 1 calc R U . . .
C12A C 0.0885(11) 0.0922(8) 0.3186(4) 0.021(2) Uani 1 1 d . U . . .
H12A H 0.1179 0.0824 0.3536 0.025 Uiso 1 1 calc R U . . .
C13A C 0.1547(11) 0.1240(7) 0.2840(4) 0.018(2) Uani 1 1 d . U . . .
H13A H 0.2399 0.1395 0.2908 0.022 Uiso 1 1 calc R U . . .
N14A N 0.0794(8) 0.1304(6) 0.2376(4) 0.0150(19) Uani 1 1 d . U . . .
N1B N 0.2855(9) 0.2536(6) 0.2070(4) 0.019(2) Uani 1 1 d . U . . .
C2B C 0.3928(10) 0.2115(7) 0.2236(4) 0.016(2) Uani 1 1 d . U . . .
C3B C 0.4985(11) 0.2563(8) 0.2482(5) 0.027(3) Uani 1 1 d . U . . .
H3B H 0.5740 0.2254 0.2587 0.032 Uiso 1 1 calc R U . . .
C4B C 0.4899(13) 0.3453(9) 0.2566(5) 0.029(3) Uani 1 1 d . U . . .
H4B H 0.5604 0.3772 0.2727 0.035 Uiso 1 1 calc R U . . .
C5B C 0.3783(11) 0.3895(8) 0.2417(4) 0.022(3) Uani 1 1 d . U . . .
H5B H 0.3705 0.4510 0.2488 0.026 Uiso 1 1 calc R U . . .
C6B C 0.2801(11) 0.3424(7) 0.2167(4) 0.019(2) Uani 1 1 d . U . . .
H6B H 0.2046 0.3730 0.2055 0.023 Uiso 1 1 calc R U . . .
N7B N 0.3947(8) 0.1207(6) 0.2146(4) 0.018(2) Uani 1 1 d . U . . .
C71B C 0.4986(10) 0.0627(8) 0.2362(5) 0.022(3) Uani 1 1 d . U . . .
H71D H 0.4694 0.0175 0.2577 0.033 Uiso 1 1 calc R U . . .
H71E H 0.5635 0.0986 0.2564 0.033 Uiso 1 1 calc R U . . .
H71F H 0.5321 0.0335 0.2088 0.033 Uiso 1 1 calc R U . . .
N8B N 0.2910(8) 0.0851(6) 0.1877(4) 0.018(2) Uani 1 1 d . U . . .
C9B C 0.2889(11) -0.0001(8) 0.1778(5) 0.024(3) Uani 1 1 d . U . . .
H9B H 0.3582 -0.0375 0.1885 0.029 Uiso 1 1 calc R U . . .
C10B C 0.1736(10) -0.0342(8) 0.1493(4) 0.019(2) Uani 1 1 d . U . . .
N11B N 0.1505(10) -0.1198(7) 0.1352(4) 0.029(2) Uani 1 1 d . U . . .
C11B C 0.2388(12) -0.1936(8) 0.1447(6) 0.032(3) Uani 1 1 d . U . . .
H11D H 0.3059 -0.1844 0.1254 0.049 Uiso 1 1 calc R U . . .
H11E H 0.1964 -0.2497 0.1344 0.049 Uiso 1 1 calc R U . . .
H11F H 0.2731 -0.1960 0.1809 0.049 Uiso 1 1 calc R U . . .
C12B C 0.0304(12) -0.1245(9) 0.1118(5) 0.029(3) Uani 1 1 d . U . . .
H12B H -0.0133 -0.1763 0.0986 0.035 Uiso 1 1 calc R U . . .
C13B C -0.0147(11) -0.0386(8) 0.1111(5) 0.028(3) Uani 1 1 d . U . . .
H13B H -0.0961 -0.0211 0.0964 0.033 Uiso 1 1 calc R U . . .
N14B N 0.0742(9) 0.0174(6) 0.1347(4) 0.021(2) Uani 1 1 d . U . . .
S1C S 0.3218(5) 0.1198(3) 0.06437(19) 0.0583(12) Uani 1 1 d . U . . .
O11C O 0.4081(9) 0.1788(7) 0.0537(4) 0.038(2) Uani 1 1 d . U . . .
O12C O 0.3712(14) 0.0283(11) 0.0840(6) 0.083(4) Uani 1 1 d . U . . .
O13C O 0.2200(8) 0.1544(6) 0.0870(3) 0.0250(19) Uani 1 1 d . U . . .
C1C C 0.242(2) 0.0829(16) 0.0065(9) 0.079(6) Uani 1 1 d . U . . .
F11C F 0.1548(11) 0.0155(8) 0.0120(4) 0.071(3) Uani 1 1 d . U . . .
F12C F 0.1933(12) 0.1653(9) -0.0169(5) 0.087(4) Uani 1 1 d . U . . .
F13C F 0.3176(10) 0.0368(8) -0.0210(4) 0.069(3) Uani 1 1 d . U . . .
O1D O -0.0099(7) 0.2986(5) 0.1855(3) 0.0168(16) Uani 1 1 d . . . . .
H1D H -0.0021 0.2982 0.2166 0.025 Uiso 1 1 d R U . . .
C1D C -0.1289(13) 0.3410(9) 0.1630(6) 0.037(3) Uani 1 1 d . U . . .
H1D1 H -0.1352 0.3432 0.1261 0.056 Uiso 1 1 calc R U . . .
H1D2 H -0.1322 0.4016 0.1762 0.056 Uiso 1 1 calc R U . . .
H1D3 H -0.1978 0.3061 0.1717 0.056 Uiso 1 1 calc R U . . .
O1E O 0.1329(7) 0.3240(6) 0.1118(3) 0.0229(18) Uani 1 1 d . . . . .
H1E H 0.1058 0.3651 0.1277 0.034 Uiso 1 1 d R U . . .
C1E C 0.2308(13) 0.3576(9) 0.0872(6) 0.035(3) Uani 1 1 d . U . . .
H1E1 H 0.2269 0.3286 0.0543 0.053 Uiso 1 1 calc R U . . .
H1E2 H 0.3110 0.3450 0.1083 0.053 Uiso 1 1 calc R U . . .
H1E3 H 0.2211 0.4220 0.0824 0.053 Uiso 1 1 calc R U . . .
S1F S 0.4380(3) 0.0697(2) 0.37458(13) 0.0311(7) Uani 1 1 d . . . . .
O11F O 0.3438(9) 0.0870(7) 0.4050(4) 0.044(3) Uani 1 1 d . . . . .
O12F O 0.4627(10) 0.1423(6) 0.3437(4) 0.041(2) Uani 1 1 d . . . . .
O13F O 0.4357(7) -0.0148(5) 0.3506(3) 0.0144(16) Uani 1 1 d . U . . .
C1F C 0.5786(16) 0.0628(12) 0.4211(7) 0.052(4) Uani 1 1 d . U . . .
F11F F 0.6751(8) 0.0486(8) 0.3955(5) 0.066(3) Uani 1 1 d . . . . .
F12F F 0.5960(9) 0.1350(8) 0.4492(4) 0.072(3) Uani 1 1 d . . . . .
F13F F 0.5712(10) -0.0058(8) 0.4531(4) 0.071(3) Uani 1 1 d . . . . .
S1G S 0.8593(3) 0.3306(2) 0.29564(11) 0.0219(6) Uani 1 1 d . . . . .
O11G O 0.7921(8) 0.2527(6) 0.2749(3) 0.028(2) Uani 1 1 d . . . . .
O12G O 0.9847(8) 0.3363(6) 0.2844(3) 0.0265(19) Uani 1 1 d . . . . .
O13G O 0.7920(8) 0.4124(6) 0.2899(3) 0.0245(19) Uani 1 1 d . U . . .
C1G C 0.8855(13) 0.3116(10) 0.3640(5) 0.034(3) Uani 1 1 d . U . . .
F11G F 0.9482(8) 0.2363(5) 0.3763(3) 0.040(2) Uani 1 1 d . . . . .
F12G F 0.7784(8) 0.3070(7) 0.3806(3) 0.053(2) Uani 1 1 d . . . . .
F13G F 0.9518(8) 0.3776(6) 0.3884(3) 0.042(2) Uani 1 1 d . . . . .

loop_
_atom_site_aniso_label
_atom_site_aniso_U_11
_atom_site_aniso_U_22
_atom_site_aniso_U_33
_atom_site_aniso_U_23
_atom_site_aniso_U_13
_atom_site_aniso_U_12
Tb1 0.0066(3) 0.0097(3) 0.0232(3) -0.0011(2) 0.00201(19) -0.0015(2)
N1A 0.013(4) 0.018(4) 0.020(4) -0.003(4) -0.001(3) 0.003(4)
C2A 0.013(5) 0.023(5) 0.021(5) -0.005(4) 0.000(4) -0.001(4)
C3A 0.019(5) 0.045(6) 0.027(6) 0.001(5) 0.003(4) -0.001(5)
C4A 0.028(6) 0.055(7) 0.033(6) 0.005(6) 0.002(5) -0.006(6)
C5A 0.023(6) 0.045(7) 0.028(6) 0.001(5) 0.003(5) -0.006(5)
C6A 0.014(5) 0.033(6) 0.024(5) -0.002(5) -0.001(4) -0.003(5)
N7A 0.006(4) 0.021(5) 0.026(5) 0.001(4) 0.003(3) -0.003(4)
C71A 0.020(6) 0.045(8) 0.037(7) 0.009(6) 0.000(5) -0.009(6)
N8A 0.013(2) 0.014(2) 0.014(2) -0.0001(10) 0.0019(10) -0.0001(10)
C9A 0.009(5) 0.014(5) 0.027(5) -0.004(4) -0.001(4) -0.003(4)
C10A 0.014(5) 0.011(5) 0.020(5) 0.003(4) 0.006(4) 0.001(4)
N11A 0.008(4) 0.017(4) 0.026(5) 0.003(4) 0.000(4) -0.001(4)
C11A 0.016(6) 0.026(6) 0.041(7) 0.005(6) 0.010(5) -0.008(5)
C12A 0.018(5) 0.020(5) 0.022(5) 0.001(4) -0.003(4) 0.000(4)
C13A 0.016(5) 0.014(5) 0.023(5) -0.003(4) -0.002(4) -0.002(4)
N14A 0.011(4) 0.009(4) 0.024(5) -0.001(4) 0.001(3) -0.002(3)
N1B 0.019(5) 0.017(4) 0.021(4) -0.003(4) 0.005(4) -0.005(4)
C2B 0.009(5) 0.017(5) 0.023(5) 0.004(4) 0.005(4) 0.004(4)
C3B 0.016(5) 0.018(5) 0.044(6) 0.003(5) -0.002(5) -0.003(4)
C4B 0.029(3) 0.029(3) 0.029(3) 0.0001(10) 0.0044(11) -0.0005(10)
C5B 0.022(3) 0.022(3) 0.022(3) 0.0000(10) 0.0037(11) -0.0006(10)
C6B 0.025(5) 0.012(5) 0.021(5) 0.002(4) 0.004(4) -0.001(4)
N7B 0.009(4) 0.018(4) 0.024(5) -0.001(4) -0.002(4) -0.001(4)
C71B 0.015(6) 0.016(6) 0.032(6) 0.001(5) -0.002(5) 0.002(5)
N8B 0.009(4) 0.016(4) 0.029(5) 0.001(4) 0.002(4) -0.006(4)
C9B 0.022(5) 0.019(5) 0.033(6) 0.004(5) 0.009(5) 0.003(5)
C10B 0.016(5) 0.015(5) 0.027(5) -0.004(4) 0.007(4) -0.010(4)
N11B 0.028(5) 0.023(5) 0.032(5) -0.001(4) -0.007(4) -0.009(4)
C11B 0.032(7) 0.012(6) 0.051(8) -0.008(5) -0.001(6) 0.003(5)
C12B 0.029(3) 0.029(3) 0.029(3) -0.0004(10) 0.0047(11) -0.0003(10)
C13B 0.015(5) 0.023(5) 0.042(6) -0.005(5) -0.004(5) -0.003(5)
N14B 0.015(4) 0.013(4) 0.036(5) -0.002(4) 0.004(4) -0.002(4)
S1C 0.0569(14) 0.0594(14) 0.0600(14) -0.0026(9) 0.0140(9) -0.0006(9)
O11C 0.038(2) 0.039(2) 0.039(2) 0.0001(10) 0.0071(11) -0.0004(10)
O12C 0.083(4) 0.083(4) 0.083(4) 0.0012(10) 0.0144(12) 0.0007(10)
O13C 0.025(2) 0.025(2) 0.026(2) -0.0001(10) 0.0048(10) 0.0002(10)
C1C 0.079(6) 0.079(6) 0.079(6) -0.0001(10) 0.0137(14) 0.0000(10)
F11C 0.070(3) 0.071(3) 0.071(3) -0.0010(10) 0.0122(11) -0.0011(10)
F12C 0.087(4) 0.088(4) 0.087(4) 0.0008(10) 0.0154(12) 0.0010(10)
F13C 0.069(3) 0.070(3) 0.069(3) -0.0008(10) 0.0128(11) -0.0001(10)
O1D 0.017(4) 0.008(4) 0.027(4) 0.001(3) 0.006(3) 0.002(3)
C1D 0.037(7) 0.028(7) 0.049(8) -0.005(6) 0.014(6) -0.005(6)
O1E 0.024(4) 0.020(4) 0.028(4) 0.001(4) 0.012(3) -0.006(4)
C1E 0.037(7) 0.029(7) 0.043(8) 0.004(6) 0.018(6) -0.010(6)
S1F 0.0306(18) 0.0255(17) 0.0358(18) -0.0035(14) 0.0020(14) -0.0004(14)
O11F 0.030(5) 0.046(6) 0.060(7) -0.015(5) 0.015(5) 0.006(5)
O12F 0.046(6) 0.021(5) 0.057(7) 0.006(5) 0.016(5) 0.001(4)
O13F 0.0133(18) 0.0141(18) 0.0159(18) -0.0007(10) 0.0022(10) -0.0036(10)
C1F 0.048(7) 0.055(8) 0.051(7) -0.002(7) 0.004(6) 0.009(6)
F11F 0.022(4) 0.079(7) 0.103(9) -0.004(6) 0.023(5) 0.012(5)
F12F 0.041(6) 0.093(8) 0.073(7) -0.051(7) -0.019(5) 0.007(6)
F13F 0.062(7) 0.091(8) 0.051(6) 0.020(6) -0.012(5) 0.025(6)
S1G 0.0170(14) 0.0193(15) 0.0293(15) -0.0034(12) 0.0042(11) 0.0009(12)
O11G 0.021(4) 0.030(5) 0.031(5) 0.002(4) 0.003(4) 0.007(4)
O12G 0.019(4) 0.027(5) 0.034(5) 0.000(4) 0.006(4) -0.003(4)
O13G 0.024(2) 0.024(2) 0.025(2) -0.0003(10) 0.0038(10) 0.0003(10)
C1G 0.032(6) 0.034(6) 0.039(6) -0.003(5) 0.012(5) 0.006(5)
F11G 0.050(5) 0.030(4) 0.039(5) 0.003(4) 0.003(4) 0.011(4)
F12G 0.042(5) 0.074(7) 0.050(5) 0.007(5) 0.026(4) 0.005(5)
F13G 0.051(5) 0.040(5) 0.031(4) -0.011(4) -0.004(4) -0.001(4)

loop_
_atom_type_symbol
_atom_type_description
_atom_type_scat_dispersion_real
_atom_type_scat_dispersion_imag
_atom_type_scat_source
C C 0.0033 0.0016 'International Tables Vol C Tables 4.2.6.8 and 6.1.1.4'
H H 0.0000 0.0000 'International Tables Vol C Tables 4.2.6.8 and 6.1.1.4'
N N 0.0061 0.0033 'International Tables Vol C Tables 4.2.6.8 and 6.1.1.4'
O O 0.0106 0.0060 'International Tables Vol C Tables 4.2.6.8 and 6.1.1.4'
F F 0.0171 0.0103 'International Tables Vol C Tables 4.2.6.8 and 6.1.1.4'
S S 0.1246 0.1234 'International Tables Vol C Tables 4.2.6.8 and 6.1.1.4'
Tb Tb -0.1723 4.1537 'International Tables Vol C Tables 4.2.6.8 and 6.1.1.4'

loop_
_geom_angle_atom_site_label_1
_geom_angle_atom_site_label_2
_geom_angle_atom_site_label_3
_geom_angle
_geom_angle_site_symmetry_1
_geom_angle_site_symmetry_3
_geom_angle_publ_flag
O13C Tb1 O1D 140.4(3) . . ?
O13C Tb1 O1E 72.2(3) . . ?
O1D Tb1 O1E 68.3(3) . . ?
O13C Tb1 N14B 77.2(3) . . ?
O1D Tb1 N14B 137.4(3) . . ?
O1E Tb1 N14B 144.2(3) . . ?
O13C Tb1 N14A 141.7(3) . . ?
O1D Tb1 N14A 74.3(3) . . ?
O1E Tb1 N14A 134.7(3) . . ?
N14B Tb1 N14A 81.1(3) . . ?
O13C Tb1 N1A 82.4(3) . . ?
O1D Tb1 N1A 84.4(3) . . ?
O1E Tb1 N1A 75.7(3) . . ?
N14B Tb1 N1A 82.3(3) . . ?
N14A Tb1 N1A 125.5(3) . . ?
O13C Tb1 N1B 91.0(3) . . ?
O1D Tb1 N1B 81.5(3) . . ?
O1E Tb1 N1B 73.3(3) . . ?
N14B Tb1 N1B 125.9(3) . . ?
N14A Tb1 N1B 76.7(3) . . ?
N1A Tb1 N1B 148.9(3) . . ?
O13C Tb1 N8B 71.3(3) . . ?
O1D Tb1 N8B 133.0(3) . . ?
O1E Tb1 N8B 119.1(3) . . ?
N14B Tb1 N8B 65.8(3) . . ?
N14A Tb1 N8B 71.1(3) . . ?
N1A Tb1 N8B 142.1(3) . . ?
N1B Tb1 N8B 60.4(3) . . ?
O13C Tb1 N8A 131.9(3) . . ?
O1D Tb1 N8A 69.3(3) . . ?
O1E Tb1 N8A 120.7(3) . . ?
N14B Tb1 N8A 68.9(3) . . ?
N14A Tb1 N8A 65.0(3) . . ?
N1A Tb1 N8A 60.5(3) . . ?
N1B Tb1 N8A 136.5(3) . . ?
N8B Tb1 N8A 120.1(3) . . ?
C2A N1A C6A 117.0(10) . . ?
C2A N1A Tb1 123.9(7) . . ?
C6A N1A Tb1 118.7(7) . . ?
N1A C2A N7A 117.4(10) . . ?
N1A C2A C3A 122.5(11) . . ?
N7A C2A C3A 120.2(10) . . ?
C4A C3A C2A 117.9(12) . . ?
C4A C3A H3A 121.0 . . ?
C2A C3A H3A 121.0 . . ?
C3A C4A C5A 120.3(13) . . ?
C3A C4A H4A 119.8 . . ?
C5A C4A H4A 119.8 . . ?
C6A C5A C4A 116.8(13) . . ?
C6A C5A H5A 121.6 . . ?
C4A C5A H5A 121.6 . . ?
N1A C6A C5A 125.3(11) . . ?
N1A C6A H6A 117.3 . . ?
C5A C6A H6A 117.3 . . ?
N8A N7A C2A 115.4(9) . . ?
N8A N7A C71A 121.2(9) . . ?
C2A N7A C71A 123.1(10) . . ?
N7A C71A H71A 109.5 . . ?
N7A C71A H71B 109.5 . . ?
H71A C71A H71B 109.5 . . ?
N7A C71A H71C 109.5 . . ?
H71A C71A H71C 109.5 . . ?
H71B C71A H71C 109.5 . . ?
C9A N8A N7A 119.1(9) . . ?
C9A N8A Tb1 118.9(7) . . ?
N7A N8A Tb1 121.9(6) . . ?
N8A C9A C10A 115.6(10) . . ?
N8A C9A H9A 122.2 . . ?
C10A C9A H9A 122.2 . . ?
N14A C10A N11A 111.3(10) . . ?
N14A C10A C9A 122.9(10) . . ?
N11A C10A C9A 125.8(10) . . ?
C10A N11A C12A 106.9(9) . . ?
C10A N11A C11A 125.4(10) . . ?
C12A N11A C11A 127.6(10) . . ?
N11A C11A H11A 109.5 . . ?
N11A C11A H11B 109.5 . . ?
H11A C11A H11B 109.5 . . ?
N11A C11A H11C 109.5 . . ?
H11A C11A H11C 109.5 . . ?
H11B C11A H11C 109.5 . . ?
C13A C12A N11A 106.5(10) . . ?
C13A C12A H12A 126.7 . . ?
N11A C12A H12A 126.7 . . ?
C12A C13A N14A 109.6(10) . . ?
C12A C13A H13A 125.2 . . ?
N14A C13A H13A 125.2 . . ?
C10A N14A C13A 105.7(9) . . ?
C10A N14A Tb1 117.5(7) . . ?
C13A N14A Tb1 136.8(7) . . ?
C2B N1B C6B 117.4(10) . . ?
C2B N1B Tb1 123.5(7) . . ?
C6B N1B Tb1 118.8(8) . . ?
N1B C2B N7B 116.2(10) . . ?
N1B C2B C3B 122.6(10) . . ?
N7B C2B C3B 121.2(10) . . ?
C4B C3B C2B 118.2(12) . . ?
C4B C3B H3B 120.9 . . ?
C2B C3B H3B 120.9 . . ?
C3B C4B C5B 120.3(13) . . ?
C3B C4B H4B 119.9 . . ?
C5B C4B H4B 119.9 . . ?
C6B C5B C4B 118.4(12) . . ?
C6B C5B H5B 120.8 . . ?
C4B C5B H5B 120.8 . . ?
N1B C6B C5B 123.0(11) . . ?
N1B C6B H6B 118.5 . . ?
C5B C6B H6B 118.5 . . ?
N8B N7B C2B 116.6(9) . . ?
N8B N7B C71B 120.0(9) . . ?
C2B N7B C71B 123.1(9) . . ?
N7B C71B H71D 109.5 . . ?
N7B C71B H71E 109.5 . . ?
H71D C71B H71E 109.5 . . ?
N7B C71B H71F 109.5 . . ?
H71D C71B H71F 109.5 . . ?
H71E C71B H71F 109.5 . . ?
C9B N8B N7B 118.8(10) . . ?
C9B N8B Tb1 118.4(8) . . ?
N7B N8B Tb1 122.6(7) . . ?
N8B C9B C10B 115.9(11) . . ?
N8B C9B H9B 122.1 . . ?
C10B C9B H9B 122.1 . . ?
N14B C10B N11B 111.3(10) . . ?
N14B C10B C9B 122.7(10) . . ?
N11B C10B C9B 125.9(11) . . ?
C10B N11B C12B 107.4(11) . . ?
C10B N11B C11B 125.7(10) . . ?
C12B N11B C11B 126.9(11) . . ?
N11B C11B H11D 109.5 . . ?
N11B C11B H11E 109.5 . . ?
H11D C11B H11E 109.5 . . ?
N11B C11B H11F 109.5 . . ?
H11D C11B H11F 109.5 . . ?
H11E C11B H11F 109.5 . . ?
N11B C12B C13B 105.9(11) . . ?
N11B C12B H12B 127.1 . . ?
C13B C12B H12B 127.1 . . ?
N14B C13B C12B 110.2(11) . . ?
N14B C13B H13B 124.9 . . ?
C12B C13B H13B 124.9 . . ?
C10B N14B C13B 105.2(10) . . ?
C10B N14B Tb1 116.7(7) . . ?
C13B N14B Tb1 137.9(8) . . ?
O11C S1C O13C 117.7(6) . . ?
O11C S1C O12C 115.9(8) . . ?
O13C S1C O12C 115.3(7) . . ?
O11C S1C C1C 106.4(9) . . ?
O13C S1C C1C 100.5(9) . . ?
O12C S1C C1C 96.7(10) . . ?
S1C O13C Tb1 157.1(6) . . ?
F13C C1C F11C 99.9(17) . . ?
F13C C1C F12C 114.0(18) . . ?
F11C C1C F12C 116.5(18) . . ?
F13C C1C S1C 112.4(16) . . ?
F11C C1C S1C 112.4(15) . . ?
F12C C1C S1C 102.1(15) . . ?
C1D O1D Tb1 128.3(7) . . ?
C1D O1D H1D 110.4 . . ?
Tb1 O1D H1D 114.1 . . ?
O1D C1D H1D1 109.5 . . ?
O1D C1D H1D2 109.5 . . ?
H1D1 C1D H1D2 109.5 . . ?
O1D C1D H1D3 109.5 . . ?
H1D1 C1D H1D3 109.5 . . ?
H1D2 C1D H1D3 109.5 . . ?
C1E O1E Tb1 132.4(8) . . ?
C1E O1E H1E 109.4 . . ?
Tb1 O1E H1E 110.2 . . ?
O1E C1E H1E1 109.5 . . ?
O1E C1E H1E2 109.5 . . ?
H1E1 C1E H1E2 109.5 . . ?
O1E C1E H1E3 109.5 . . ?
H1E1 C1E H1E3 109.5 . . ?
H1E2 C1E H1E3 109.5 . . ?
O12F S1F O13F 114.3(6) . . ?
O12F S1F O11F 114.6(6) . . ?
O13F S1F O11F 117.2(6) . . ?
O12F S1F C1F 102.8(8) . . ?
O13F S1F C1F 102.0(7) . . ?
O11F S1F C1F 103.1(7) . . ?
F12F C1F F11F 111.5(15) . . ?
F12F C1F F13F 106.3(14) . . ?
F11F C1F F13F 109.5(14) . . ?
F12F C1F S1F 111.8(12) . . ?
F11F C1F S1F 107.6(12) . . ?
F13F C1F S1F 110.2(12) . . ?
O13G S1G O11G 115.8(5) . . ?
O13G S1G O12G 114.5(5) . . ?
O11G S1G O12G 113.9(5) . . ?
O13G S1G C1G 103.5(6) . . ?
O11G S1G C1G 104.1(6) . . ?
O12G S1G C1G 102.9(6) . . ?
F11G C1G F12G 108.7(12) . . ?
F11G C1G F13G 107.1(11) . . ?
F12G C1G F13G 108.2(11) . . ?
F11G C1G S1G 111.5(9) . . ?
F12G C1G S1G 110.3(10) . . ?
F13G C1G S1G 110.9(10) . . ?

loop_
_geom_bond_atom_site_label_1
_geom_bond_atom_site_label_2
_geom_bond_distance
_geom_bond_site_symmetry_2
_geom_bond_publ_flag
Tb1 O13C 2.354(8) . ?
Tb1 O1D 2.433(7) . ?
Tb1 O1E 2.462(8) . ?
Tb1 N14B 2.484(9) . ?
Tb1 N14A 2.491(9) . ?
Tb1 N1A 2.559(9) . ?
Tb1 N1B 2.562(9) . ?
Tb1 N8B 2.577(9) . ?
Tb1 N8A 2.606(9) . ?
N1A C2A 1.335(14) . ?
N1A C6A 1.341(15) . ?
C2A N7A 1.394(15) . ?
C2A C3A 1.409(16) . ?
C3A C4A 1.378(19) . ?
C3A H3A 0.9500 . ?
C4A C5A 1.389(19) . ?
C4A H4A 0.9500 . ?
C5A C6A 1.365(18) . ?
C5A H5A 0.9500 . ?
C6A H6A 0.9500 . ?
N7A N8A 1.363(13) . ?
N7A C71A 1.444(15) . ?
C71A H71A 0.9800 . ?
C71A H71B 0.9800 . ?
C71A H71C 0.9800 . ?
N8A C9A 1.286(14) . ?
C9A C10A 1.461(15) . ?
C9A H9A 0.9500 . ?
C10A N14A 1.330(14) . ?
C10A N11A 1.350(14) . ?
N11A C12A 1.379(14) . ?
N11A C11A 1.458(14) . ?
C11A H11A 0.9800 . ?
C11A H11B 0.9800 . ?
C11A H11C 0.9800 . ?
C12A C13A 1.359(17) . ?
C12A H12A 0.9500 . ?
C13A N14A 1.377(14) . ?
C13A H13A 0.9500 . ?
N1B C2B 1.344(14) . ?
N1B C6B 1.364(15) . ?
C2B N7B 1.386(15) . ?
C2B C3B 1.405(16) . ?
C3B C4B 1.361(18) . ?
C3B H3B 0.9500 . ?
C4B C5B 1.391(18) . ?
C4B H4B 0.9500 . ?
C5B C6B 1.367(17) . ?
C5B H5B 0.9500 . ?
C6B H6B 0.9500 . ?
N7B N8B 1.351(13) . ?
N7B C71B 1.474(14) . ?
C71B H71D 0.9800 . ?
C71B H71E 0.9800 . ?
C71B H71F 0.9800 . ?
N8B C9B 1.307(15) . ?
C9B C10B 1.456(17) . ?
C9B H9B 0.9500 . ?
C10B N14B 1.341(15) . ?
C10B N11B 1.352(15) . ?
N11B C12B 1.362(17) . ?
N11B C11B 1.466(16) . ?
C11B H11D 0.9800 . ?
C11B H11E 0.9800 . ?
C11B H11F 0.9800 . ?
C12B C13B 1.382(18) . ?
C12B H12B 0.9500 . ?
C13B N14B 1.360(15) . ?
C13B H13B 0.9500 . ?
S1C O11C 1.362(11) . ?
S1C O13C 1.455(9) . ?
S1C O12C 1.537(16) . ?
S1C C1C 1.74(2) . ?
C1C F13C 1.38(2) . ?
C1C F11C 1.42(3) . ?
C1C F12C 1.45(3) . ?
O1D C1D 1.486(16) . ?
O1D H1D 0.8251 . ?
C1D H1D1 0.9800 . ?
C1D H1D2 0.9800 . ?
C1D H1D3 0.9800 . ?
O1E C1E 1.442(14) . ?
O1E H1E 0.8343 . ?
C1E H1E1 0.9800 . ?
C1E H1E2 0.9800 . ?
C1E H1E3 0.9800 . ?
S1F O12F 1.424(10) . ?
S1F O13F 1.422(8) . ?
S1F O11F 1.443(10) . ?
S1F C1F 1.815(18) . ?
C1F F12F 1.32(2) . ?
C1F F11F 1.372(19) . ?
C1F F13F 1.35(2) . ?
S1G O13G 1.429(9) . ?
S1G O11G 1.443(9) . ?
S1G O12G 1.459(9) . ?
S1G C1G 1.830(14) . ?
C1G F11G 1.335(16) . ?
C1G F12G 1.327(15) . ?
C1G F13G 1.336(16) . ?

loop_
_geom_torsion_atom_site_label_1
_geom_torsion_atom_site_label_2
_geom_torsion_atom_site_label_3
_geom_torsion_atom_site_label_4
_geom_torsion
_geom_torsion_site_symmetry_1
_geom_torsion_site_symmetry_2
_geom_torsion_site_symmetry_3
_geom_torsion_site_symmetry_4
_geom_torsion_publ_flag
C6A N1A C2A N7A 179.6(10) . . . . ?
Tb1 N1A C2A N7A -7.7(14) . . . . ?
C6A N1A C2A C3A -1.3(17) . . . . ?
Tb1 N1A C2A C3A 171.5(9) . . . . ?
N1A C2A C3A C4A 0(2) . . . . ?
N7A C2A C3A C4A 179.3(12) . . . . ?
C2A C3A C4A C5A -1(2) . . . . ?
C3A C4A C5A C6A 2(2) . . . . ?
C2A N1A C6A C5A 3.3(19) . . . . ?
Tb1 N1A C6A C5A -169.9(11) . . . . ?
C4A C5A C6A N1A -4(2) . . . . ?
N1A C2A N7A N8A 10.8(15) . . . . ?
C3A C2A N7A N8A -168.4(11) . . . . ?
N1A C2A N7A C71A -174.2(11) . . . . ?
C3A C2A N7A C71A 6.7(18) . . . . ?
C2A N7A N8A C9A 173.6(10) . . . . ?
C71A N7A N8A C9A -1.5(16) . . . . ?
C2A N7A N8A Tb1 -9.4(12) . . . . ?
C71A N7A N8A Tb1 175.4(9) . . . . ?
N7A N8A C9A C10A 179.7(9) . . . . ?
Tb1 N8A C9A C10A 2.7(12) . . . . ?
N8A C9A C10A N14A -2.2(16) . . . . ?
N8A C9A C10A N11A 179.1(10) . . . . ?
N14A C10A N11A C12A 1.9(13) . . . . ?
C9A C10A N11A C12A -179.3(10) . . . . ?
N14A C10A N11A C11A 177.4(10) . . . . ?
C9A C10A N11A C11A -3.8(18) . . . . ?
C10A N11A C12A C13A -1.7(12) . . . . ?
C11A N11A C12A C13A -177.2(11) . . . . ?
N11A C12A C13A N14A 1.0(13) . . . . ?
N11A C10A N14A C13A -1.2(12) . . . . ?
C9A C10A N14A C13A 180.0(10) . . . . ?
N11A C10A N14A Tb1 179.4(7) . . . . ?
C9A C10A N14A Tb1 0.5(13) . . . . ?
C12A C13A N14A C10A 0.1(12) . . . . ?
C12A C13A N14A Tb1 179.3(8) . . . . ?
C6B N1B C2B N7B 178.1(10) . . . . ?
Tb1 N1B C2B N7B -8.3(14) . . . . ?
C6B N1B C2B C3B -2.8(17) . . . . ?
Tb1 N1B C2B C3B 170.7(9) . . . . ?
N1B C2B C3B C4B 2.0(19) . . . . ?
N7B C2B C3B C4B -179.0(12) . . . . ?
C2B C3B C4B C5B 0.9(19) . . . . ?
C3B C4B C5B C6B -2.8(19) . . . . ?
C2B N1B C6B C5B 0.7(16) . . . . ?
Tb1 N1B C6B C5B -173.1(9) . . . . ?
C4B C5B C6B N1B 2.0(18) . . . . ?
N1B C2B N7B N8B 3.5(15) . . . . ?
C3B C2B N7B N8B -175.6(11) . . . . ?
N1B C2B N7B C71B -171.5(10) . . . . ?
C3B C2B N7B C71B 9.4(17) . . . . ?
C2B N7B N8B C9B 179.2(10) . . . . ?
C71B N7B N8B C9B -5.6(16) . . . . ?
C2B N7B N8B Tb1 2.7(13) . . . . ?
C71B N7B N8B Tb1 177.8(8) . . . . ?
N7B N8B C9B C10B 179.1(10) . . . . ?
Tb1 N8B C9B C10B -4.1(14) . . . . ?
N8B C9B C10B N14B -1.2(17) . . . . ?
N8B C9B C10B N11B -179.5(11) . . . . ?
N14B C10B N11B C12B -1.8(14) . . . . ?
C9B C10B N11B C12B 176.7(11) . . . . ?
N14B C10B N11B C11B 179.6(12) . . . . ?
C9B C10B N11B C11B -2(2) . . . . ?
C10B N11B C12B C13B 1.9(15) . . . . ?
C11B N11B C12B C13B -179.5(13) . . . . ?
N11B C12B C13B N14B -1.5(15) . . . . ?
N11B C10B N14B C13B 0.8(14) . . . . ?
C9B C10B N14B C13B -177.7(11) . . . . ?
N11B C10B N14B Tb1 -175.4(8) . . . . ?
C9B C10B N14B Tb1 6.0(15) . . . . ?
C12B C13B N14B C10B 0.5(15) . . . . ?
C12B C13B N14B Tb1 175.5(9) . . . . ?
O11C S1C O13C Tb1 -108.6(14) . . . . ?
O12C S1C O13C Tb1 33.9(17) . . . . ?
C1C S1C O13C Tb1 136.5(15) . . . . ?
O11C S1C C1C F13C 63.8(17) . . . . ?
O13C S1C C1C F13C -173.1(14) . . . . ?
O12C S1C C1C F13C -55.7(17) . . . . ?
O11C S1C C1C F11C 175.6(14) . . . . ?
O13C S1C C1C F11C -61.3(16) . . . . ?
O12C S1C C1C F11C 56.1(17) . . . . ?
O11C S1C C1C F12C -58.8(15) . . . . ?
O13C S1C C1C F12C 64.3(14) . . . . ?
O12C S1C C1C F12C -178.3(13) . . . . ?
O12F S1F C1F F12F 63.6(14) . . . . ?
O13F S1F C1F F12F -177.8(12) . . . . ?
O11F S1F C1F F12F -55.8(14) . . . . ?
O12F S1F C1F F11F -59.1(13) . . . . ?
O13F S1F C1F F11F 59.6(13) . . . . ?
O11F S1F C1F F11F -178.5(11) . . . . ?
O12F S1F C1F F13F -178.3(11) . . . . ?
O13F S1F C1F F13F -59.7(12) . . . . ?
O11F S1F C1F F13F 62.2(13) . . . . ?
O13G S1G C1G F11G 179.9(9) . . . . ?
O11G S1G C1G F11G 58.4(10) . . . . ?
O12G S1G C1G F11G -60.7(11) . . . . ?
O13G S1G C1G F12G 59.0(11) . . . . ?
O11G S1G C1G F12G -62.5(11) . . . . ?
O12G S1G C1G F12G 178.4(10) . . . . ?
O13G S1G C1G F13G -60.9(10) . . . . ?
O11G S1G C1G F13G 177.7(9) . . . . ?
O12G S1G C1G F13G 58.6(10) . . . . ?

loop_
_platon_squeeze_void_nr
_platon_squeeze_void_average_x
_platon_squeeze_void_average_y
_platon_squeeze_void_average_z
_platon_squeeze_void_volume
_platon_squeeze_void_count_electrons
_platon_squeeze_void_content
1 0.000 1.000 0.500 248 42 ' '
2 0.500 0.500 0.000 248 42 ' '
